data_7056611
loop_
_publ_author_name
'Ma, Jinchao'
'Yang, Hongwei'
'Cheng, Guangbin'

_publ_section_title
;
 Study on the synthesis of 2-fluoro-2,2-dinitroethyl esters as potential
 melt cast matrix in explosive charges
;
_journal_name_full 'New J. Chem.'
_journal_paper_doi 10.1039/C7NJ02717F
_journal_year 2017
_chemical_formula_moiety 'C6 H4 F2 N4 O12'
_chemical_formula_sum 'C6 H4 F2 N4 O12'
_chemical_formula_weight 362.13
_space_group_crystal_system triclinic
_space_group_IT_number 2
_space_group_name_Hall '-P 1'
_space_group_name_H-M_alt 'P -1'
_symmetry_space_group_name_Hall '-P 1'
_symmetry_space_group_name_H-M 'P -1'
_atom_sites_solution_hydrogens geom
_audit_creation_method SHELXL-2014/7
_audit_update_record
;
2017-07-06 deposited with the CCDC.
2017-09-18 downloaded from the CCDC.
;
_cell_angle_alpha 78.006(4)
_cell_angle_beta 80.204(4)
_cell_angle_gamma 63.912(4)
_cell_formula_units_Z 1
_cell_length_a 6.1749(7)
_cell_length_b 6.3972(7)
_cell_length_c 9.0143(10)
_cell_measurement_reflns_used 1077
_cell_measurement_temperature 171(2)
_cell_measurement_theta_max 25.22
_cell_measurement_theta_min 3.59
_cell_volume 311.56(6)
_computing_structure_refinement 'SHELXL-2014/7 (Sheldrick, 2014)'
_diffrn_ambient_temperature 171(2)
_diffrn_measured_fraction_theta_full 0.995
_diffrn_measured_fraction_theta_max 0.990
_diffrn_measurement_device_type 'PHOTON 100 CMOS detector'
_diffrn_measurement_method 'omega scan'
_diffrn_radiation_type MoK\a
_diffrn_radiation_wavelength 0.71073
_diffrn_reflns_av_R_equivalents 0.0354
_diffrn_reflns_av_unetI/netI 0.0405
_diffrn_reflns_Laue_measured_fraction_full 0.995
_diffrn_reflns_Laue_measured_fraction_max 0.990
_diffrn_reflns_limit_h_max 7
_diffrn_reflns_limit_h_min -7
_diffrn_reflns_limit_k_max 7
_diffrn_reflns_limit_k_min -7
_diffrn_reflns_limit_l_max 10
_diffrn_reflns_limit_l_min -10
_diffrn_reflns_number 2739
_diffrn_reflns_point_group_measured_fraction_full 0.995
_diffrn_reflns_point_group_measured_fraction_max 0.990
_diffrn_reflns_theta_full 25.242
_diffrn_reflns_theta_max 25.375
_diffrn_reflns_theta_min 3.587
_diffrn_source 'sealed tube'
_exptl_absorpt_coefficient_mu 0.206
_exptl_absorpt_correction_T_max 0.7452
_exptl_absorpt_correction_T_min 0.6562
_exptl_absorpt_correction_type multi-scan
_exptl_absorpt_process_details 'SADABS (Bruker, 2014)'
_exptl_crystal_density_diffrn 1.930
_exptl_crystal_description column
_exptl_crystal_F_000 182
_exptl_crystal_size_max 0.360
_exptl_crystal_size_mid 0.190
_exptl_crystal_size_min 0.160
_refine_diff_density_max 0.192
_refine_diff_density_min -0.224
_refine_diff_density_rms 0.053
_refine_ls_extinction_method none
_refine_ls_goodness_of_fit_ref 1.056
_refine_ls_hydrogen_treatment constr
_refine_ls_matrix_type full
_refine_ls_number_parameters 109
_refine_ls_number_reflns 1131
_refine_ls_number_restraints 0
_refine_ls_restrained_S_all 1.056
_refine_ls_R_factor_all 0.0568
_refine_ls_R_factor_gt 0.0360
_refine_ls_shift/su_max 0.000
_refine_ls_shift/su_mean 0.000
_refine_ls_structure_factor_coef Fsqd
_refine_ls_weighting_details 'w=1/[\s^2^(Fo^2^)+(0.0356P)^2^+0.0537P] where P=(Fo^2^+2Fc^2^)/3'
_refine_ls_weighting_scheme calc
_refine_ls_wR_factor_gt 0.0729
_refine_ls_wR_factor_ref 0.0784
_reflns_Friedel_coverage 0.000
_reflns_number_gt 879
_reflns_number_total 1131
_reflns_threshold_expression 'I > 2\s(I)'
_cod_data_source_file c7nj02717f2.cif
_cod_data_source_block 1
_cod_database_code 7056611
_shelx_shelxl_version_number 2014/7
_shelx_space_group_comment
;
The symmetry employed for this shelxl refinement is uniquely defined
by the following loop, which should always be used as a source of
symmetry information in preference to the above space-group names.
They are only intended as comments.
;
_shelx_estimated_absorpt_t_min 0.929
_shelx_estimated_absorpt_t_max 0.968

loop_
_space_group_symop_operation_xyz
'x, y, z'
'-x, -y, -z'

loop_
_atom_site_label
_atom_site_type_symbol
_atom_site_fract_x
_atom_site_fract_y
_atom_site_fract_z
_atom_site_U_iso_or_equiv
_atom_site_adp_type
_atom_site_occupancy
_atom_site_site_symmetry_order
_atom_site_calc_flag
_atom_site_refinement_flags_posn
_atom_site_refinement_flags_adp
C1 C 0.3849(4) 0.5177(3) 0.9681(2) 0.0170(4) Uani 1 1 d . .
C2 C 0.2501(4) 0.4501(3) 0.7600(2) 0.0196(4) Uani 1 1 d . .
H2A H 0.2540 0.5243 0.6523 0.024 Uiso 1 1 calc R U
H2B H 0.0918 0.5415 0.8131 0.024 Uiso 1 1 calc R U
C3 C 0.2909(3) 0.1970(3) 0.7712(2) 0.0184(4) Uani 1 1 d . .
F1 F 0.3071(2) 0.08301(19) 0.91259(12) 0.0267(3) Uani 1 1 d . .
N1 N 0.0911(3) 0.1744(3) 0.70569(18) 0.0214(4) Uani 1 1 d . .
N2 N 0.5254(3) 0.0564(3) 0.6778(2) 0.0260(4) Uani 1 1 d . .
O1 O 0.4460(2) 0.4402(2) 0.83274(15) 0.0215(3) Uani 1 1 d . .
O2 O -0.0282(3) 0.3407(3) 0.61805(17) 0.0366(4) Uani 1 1 d . .
O3 O 0.0701(3) -0.0087(3) 0.74740(18) 0.0364(4) Uani 1 1 d . .
O4 O 0.5637(3) 0.1595(3) 0.55352(17) 0.0366(4) Uani 1 1 d . .
O5 O 0.6477(3) -0.1427(3) 0.7335(2) 0.0431(5) Uani 1 1 d . .
O6 O 0.1868(2) 0.6004(2) 1.03003(15) 0.0255(4) Uani 1 1 d . .

loop_
_atom_site_aniso_label
_atom_site_aniso_U_11
_atom_site_aniso_U_22
_atom_site_aniso_U_33
_atom_site_aniso_U_23
_atom_site_aniso_U_13
_atom_site_aniso_U_12
C1 0.0200(12) 0.0146(10) 0.0194(9) -0.0045(8) 0.0006(9) -0.0100(9)
C2 0.0199(11) 0.0213(10) 0.0222(10) -0.0070(8) -0.0052(9) -0.0099(9)
C3 0.0199(11) 0.0204(10) 0.0174(10) -0.0032(8) -0.0051(8) -0.0094(9)
F1 0.0329(7) 0.0266(7) 0.0208(6) 0.0038(5) -0.0119(5) -0.0127(6)
N1 0.0258(10) 0.0236(10) 0.0203(9) -0.0044(7) -0.0047(8) -0.0139(8)
N2 0.0224(10) 0.0288(11) 0.0347(11) -0.0147(8) -0.0029(8) -0.0134(9)
O1 0.0189(7) 0.0283(8) 0.0246(7) -0.0131(6) -0.0014(6) -0.0126(6)
O2 0.0438(10) 0.0403(10) 0.0336(9) 0.0114(8) -0.0239(8) -0.0249(8)
O3 0.0414(10) 0.0265(9) 0.0526(10) 0.0006(7) -0.0150(8) -0.0234(8)
O4 0.0414(10) 0.0469(10) 0.0325(9) -0.0197(8) 0.0105(8) -0.0274(9)
O5 0.0304(10) 0.0270(9) 0.0653(12) -0.0130(8) -0.0104(9) -0.0012(8)
O6 0.0198(8) 0.0334(9) 0.0261(7) -0.0134(6) 0.0027(6) -0.0114(7)

loop_
_atom_type_symbol
_atom_type_description
_atom_type_scat_dispersion_real
_atom_type_scat_dispersion_imag
_atom_type_scat_source
C C 0.0033 0.0016 'International Tables Vol C Tables 4.2.6.8 and 6.1.1.4'
H H 0.0000 0.0000 'International Tables Vol C Tables 4.2.6.8 and 6.1.1.4'
N N 0.0061 0.0033 'International Tables Vol C Tables 4.2.6.8 and 6.1.1.4'
O O 0.0106 0.0060 'International Tables Vol C Tables 4.2.6.8 and 6.1.1.4'
F F 0.0171 0.0103 'International Tables Vol C Tables 4.2.6.8 and 6.1.1.4'

loop_
_geom_angle_atom_site_label_1
_geom_angle_atom_site_label_2
_geom_angle_atom_site_label_3
_geom_angle
_geom_angle_site_symmetry_3
O6 C1 O1 126.66(17) .
O6 C1 C1 124.7(2) 2_667
O1 C1 C1 108.7(2) 2_667
O1 C2 C3 105.10(15) .
O1 C2 H2A 110.7 .
C3 C2 H2A 110.7 .
O1 C2 H2B 110.7 .
C3 C2 H2B 110.7 .
H2A C2 H2B 108.8 .
F1 C3 C2 113.39(15) .
F1 C3 N1 107.45(14) .
C2 C3 N1 112.31(15) .
F1 C3 N2 106.74(15) .
C2 C3 N2 111.71(15) .
N1 C3 N2 104.70(14) .
O2 N1 O3 127.21(17) .
O2 N1 C3 116.54(15) .
O3 N1 C3 116.25(15) .
O5 N2 O4 127.45(19) .
O5 N2 C3 117.19(17) .
O4 N2 C3 115.34(16) .
C1 O1 C2 115.85(15) .

loop_
_geom_bond_atom_site_label_1
_geom_bond_atom_site_label_2
_geom_bond_distance
_geom_bond_site_symmetry_2
C1 O6 1.187(2) .
C1 O1 1.345(2) .
C1 C1 1.531(4) 2_667
C2 O1 1.443(2) .
C2 C3 1.509(3) .
C2 H2A 0.9900 .
C2 H2B 0.9900 .
C3 F1 1.326(2) .
C3 N1 1.528(2) .
C3 N2 1.539(3) .
N1 O2 1.207(2) .
N1 O3 1.2097(19) .
N2 O5 1.209(2) .
N2 O4 1.219(2) .
